data_1514279
loop_
_publ_author_name
'Rawling, Michael J.'
'Rowley, Julian H.'
'Campbell, Matthew'
'Kennedy, Alan R.'
'Parkinson, John A.'
'Tomkinson, Nicholas C. O.'

_publ_section_title
;
 Mechanistic insights into the malonoyl peroxide syn-dihydroxylation of
 alkenes
;
_journal_issue 5
_journal_name_full 'Chemical Science'
_journal_page_first 1777
_journal_paper_doi 10.1039/c3sc53256a
_journal_volume 5
_journal_year 2014
_chemical_absolute_configuration unk
_chemical_formula_sum 'C19 H18 O5'
_chemical_formula_weight 326.33
_chemical_name_systematic
;
?
;
_space_group_IT_number 19
_symmetry_cell_setting orthorhombic
_symmetry_space_group_name_Hall 'P 2ac 2ab'
_symmetry_space_group_name_H-M 'P 21 21 21'
_atom_sites_solution_hydrogens geom
_atom_sites_solution_primary direct
_atom_sites_solution_secondary difmap
_audit_creation_method SHELXL-97
_cell_angle_alpha 90.00
_cell_angle_beta 90.00
_cell_angle_gamma 90.00
_cell_formula_units_Z 4
_cell_length_a 5.6981(7)
_cell_length_b 8.6185(7)
_cell_length_c 32.841(7)
_cell_measurement_reflns_used 857
_cell_measurement_temperature 123(2)
_cell_measurement_theta_max 73.0312
_cell_measurement_theta_min 5.1277
_cell_volume 1612.8(4)
_computing_structure_refinement 'SHELXL-97 (Sheldrick, 2008)'
_diffrn_ambient_temperature 123(2)
_diffrn_measured_fraction_theta_full 0.991
_diffrn_measured_fraction_theta_max 0.964
_diffrn_measurement_device_type 'Oxford Diffraction Gemini S'
_diffrn_measurement_method 'omega scans'
_diffrn_radiation_monochromator graphite
_diffrn_radiation_source 'fine-focus sealed tube'
_diffrn_radiation_type CuK\a
_diffrn_radiation_wavelength 1.54180
_diffrn_reflns_av_R_equivalents 0.0360
_diffrn_reflns_av_sigmaI/netI 0.0712
_diffrn_reflns_limit_h_max 3
_diffrn_reflns_limit_h_min -6
_diffrn_reflns_limit_k_max 10
_diffrn_reflns_limit_k_min -10
_diffrn_reflns_limit_l_max 37
_diffrn_reflns_limit_l_min -39
_diffrn_reflns_number 3829
_diffrn_reflns_theta_full 70.00
_diffrn_reflns_theta_max 73.18
_diffrn_reflns_theta_min 5.31
_exptl_absorpt_coefficient_mu 0.804
_exptl_absorpt_correction_T_max 1.00000
_exptl_absorpt_correction_T_min 0.6712
_exptl_absorpt_correction_type multi-scan
_exptl_absorpt_process_details
;
CrysAlisPro, Agilent Technologies,
Version 1.171.34.46 (release 25-11-2010 CrysAlis171 .NET)
(compiled Nov 25 2010,17:55:46)
Empirical absorption correction using spherical harmonics,
implemented in SCALE3 ABSPACK scaling algorithm.
;
_exptl_crystal_colour colourless
_exptl_crystal_density_diffrn 1.344
_exptl_crystal_density_method 'not measured'
_exptl_crystal_description needle
_exptl_crystal_F_000 688
_exptl_crystal_size_max 0.35
_exptl_crystal_size_mid 0.04
_exptl_crystal_size_min 0.03
_refine_diff_density_max 0.318
_refine_diff_density_min -0.232
_refine_diff_density_rms 0.060
_refine_ls_abs_structure_details 'Flack H D (1983), Acta Cryst. A39, 876-881'
_refine_ls_abs_structure_Flack 0.3(4)
_refine_ls_extinction_method none
_refine_ls_goodness_of_fit_ref 1.063
_refine_ls_hydrogen_treatment mixed
_refine_ls_matrix_type full
_refine_ls_number_parameters 223
_refine_ls_number_reflns 2650
_refine_ls_number_restraints 2
_refine_ls_restrained_S_all 1.062
_refine_ls_R_factor_all 0.0786
_refine_ls_R_factor_gt 0.0626
_refine_ls_shift/su_max 0.000
_refine_ls_shift/su_mean 0.000
_refine_ls_structure_factor_coef Fsqd
_refine_ls_weighting_details 'calc w=1/[\s^2^(Fo^2^)+(0.0771P)^2^+0.4923P] where P=(Fo^2^+2Fc^2^)/3'
_refine_ls_weighting_scheme calc
_refine_ls_wR_factor_gt 0.1561
_refine_ls_wR_factor_ref 0.1667
_reflns_number_gt 2185
_reflns_number_total 2650
_reflns_threshold_expression I>2\s(I)
_cod_data_source_file c3sc53256a2.cif
_cod_data_source_block tompkin_mr780d
_cod_original_sg_symbol_H-M P212121
_cod_database_code 1514279

loop_
_symmetry_equiv_pos_as_xyz
'x, y, z'
'-x+1/2, -y, z+1/2'
'x+1/2, -y+1/2, -z'
'-x, y+1/2, -z+1/2'

loop_
_atom_site_label
_atom_site_type_symbol
_atom_site_fract_x
_atom_site_fract_y
_atom_site_fract_z
_atom_site_U_iso_or_equiv
_atom_site_adp_type
_atom_site_occupancy
_atom_site_symmetry_multiplicity
_atom_site_calc_flag
_atom_site_refinement_flags
O1 O 0.3699(5) 1.2819(3) 0.22803(9) 0.0417(7) Uani 1 1 d .
O2 O 0.1269(6) 1.0826(4) 0.23123(9) 0.0435(7) Uani 1 1 d D
H2H H 0.062(8) 1.032(5) 0.2516(10) 0.052 Uiso 1 1 d D
O3 O 0.1066(5) 0.9255(3) 0.29717(9) 0.0354(7) Uani 1 1 d .
O4 O 0.3545(5) 0.9836(3) 0.34800(8) 0.0312(6) Uani 1 1 d .
O5 O 0.6365(5) 0.7253(3) 0.35709(9) 0.0365(7) Uani 1 1 d D
H5H H 0.681(8) 0.743(5) 0.3316(6) 0.044 Uiso 1 1 d D
C1 C 0.2907(7) 1.1740(5) 0.24750(14) 0.0348(9) Uani 1 1 d .
C2 C 0.3756(7) 1.1366(4) 0.28912(12) 0.0272(8) Uani 1 1 d .
C3 C 0.4730(8) 1.2714(4) 0.31404(14) 0.0376(10) Uani 1 1 d .
H3A H 0.4622 1.3767 0.3021 0.045 Uiso 1 1 calc R
H3B H 0.4524 1.2674 0.3440 0.045 Uiso 1 1 calc R
C4 C 0.6405(7) 1.1626(5) 0.29564(14) 0.0350(9) Uani 1 1 d .
H4A H 0.7241 1.0902 0.3140 0.042 Uiso 1 1 calc R
H4B H 0.7338 1.1995 0.2721 0.042 Uiso 1 1 calc R
C5 C 0.2646(6) 1.0042(4) 0.31128(12) 0.0275(8) Uani 1 1 d .
C6 C 0.2679(7) 0.8532(4) 0.37197(12) 0.0278(8) Uani 1 1 d .
H6 H 0.0947 0.8432 0.3678 0.033 Uiso 1 1 calc R
C7 C 0.3899(7) 0.7040(4) 0.35648(13) 0.0318(9) Uani 1 1 d .
H7 H 0.3410 0.6870 0.3276 0.038 Uiso 1 1 calc R
C8 C 0.3156(7) 0.8899(4) 0.41596(12) 0.0275(8) Uani 1 1 d .
C9 C 0.5239(7) 0.9620(4) 0.42805(12) 0.0293(8) Uani 1 1 d .
H9 H 0.6405 0.9864 0.4084 0.035 Uiso 1 1 calc R
C10 C 0.5603(7) 0.9977(4) 0.46861(13) 0.0344(9) Uani 1 1 d .
H10 H 0.7026 1.0463 0.4767 0.041 Uiso 1 1 calc R
C11 C 0.3920(7) 0.9634(4) 0.49756(13) 0.0346(9) Uani 1 1 d .
H11 H 0.4170 0.9901 0.5253 0.041 Uiso 1 1 calc R
C12 C 0.1869(7) 0.8898(4) 0.48587(13) 0.0346(10) Uani 1 1 d .
H12 H 0.0722 0.8633 0.5057 0.041 Uiso 1 1 calc R
C13 C 0.1492(7) 0.8550(4) 0.44514(12) 0.0299(8) Uani 1 1 d .
H13 H 0.0068 0.8064 0.4372 0.036 Uiso 1 1 calc R
C14 C 0.3170(7) 0.5633(4) 0.38087(13) 0.0314(9) Uani 1 1 d .
C15 C 0.4581(7) 0.5061(4) 0.41148(12) 0.0344(9) Uani 1 1 d .
H15 H 0.6015 0.5568 0.4178 0.041 Uiso 1 1 calc R
C16 C 0.3920(8) 0.3755(4) 0.43298(14) 0.0381(10) Uani 1 1 d .
H16 H 0.4915 0.3364 0.4538 0.046 Uiso 1 1 calc R
C17 C 0.1822(8) 0.3010(4) 0.42452(14) 0.0389(10) Uani 1 1 d .
H17 H 0.1381 0.2108 0.4393 0.047 Uiso 1 1 calc R
C18 C 0.0381(7) 0.3594(5) 0.39451(14) 0.0387(10) Uani 1 1 d .
H18 H -0.1064 0.3091 0.3887 0.046 Uiso 1 1 calc R
C19 C 0.1022(7) 0.4911(5) 0.37268(14) 0.0352(9) Uani 1 1 d .
H19 H 0.0007 0.5317 0.3523 0.042 Uiso 1 1 calc R

loop_
_atom_site_aniso_label
_atom_site_aniso_U_11
_atom_site_aniso_U_22
_atom_site_aniso_U_33
_atom_site_aniso_U_23
_atom_site_aniso_U_13
_atom_site_aniso_U_12
O1 0.0325(16) 0.0514(16) 0.0413(17) 0.0134(14) 0.0043(15) 0.0043(15)
O2 0.0357(17) 0.0541(17) 0.0407(18) 0.0053(14) -0.0068(15) -0.0025(16)
O3 0.0208(13) 0.0406(13) 0.0448(17) 0.0031(12) -0.0079(14) -0.0018(12)
O4 0.0213(13) 0.0404(13) 0.0320(15) 0.0059(11) -0.0061(12) -0.0020(12)
O5 0.0212(13) 0.0512(15) 0.0370(17) 0.0036(13) 0.0018(13) 0.0091(13)
C1 0.0202(18) 0.042(2) 0.042(2) 0.0029(18) -0.0004(19) 0.0079(16)
C2 0.0176(18) 0.0326(16) 0.031(2) 0.0057(15) 0.0023(17) 0.0046(15)
C3 0.037(2) 0.0323(18) 0.044(2) 0.0020(17) 0.006(2) -0.0071(18)
C4 0.0210(19) 0.0417(19) 0.042(2) 0.0030(17) 0.005(2) 0.0030(17)
C5 0.0165(16) 0.0332(17) 0.033(2) 0.0016(15) 0.0000(17) 0.0054(15)
C6 0.0201(18) 0.0284(17) 0.035(2) 0.0021(15) -0.0016(17) 0.0032(15)
C7 0.0223(19) 0.0373(18) 0.036(2) -0.0025(16) 0.0018(19) -0.0006(16)
C8 0.0217(18) 0.0268(16) 0.034(2) 0.0000(15) 0.0004(17) 0.0058(13)
C9 0.0174(17) 0.0359(18) 0.035(2) 0.0012(15) 0.0021(17) 0.0028(15)
C10 0.0217(18) 0.0343(18) 0.047(2) -0.0013(17) -0.0090(19) 0.0034(16)
C11 0.033(2) 0.0350(18) 0.036(2) 0.0011(16) -0.002(2) 0.0036(17)
C12 0.029(2) 0.0338(18) 0.041(3) -0.0003(16) 0.008(2) 0.0001(15)
C13 0.0188(18) 0.0309(16) 0.040(2) -0.0021(15) 0.0010(18) -0.0008(15)
C14 0.0223(19) 0.0337(18) 0.038(2) -0.0029(16) 0.0027(18) 0.0067(15)
C15 0.029(2) 0.0321(17) 0.042(2) -0.0044(17) -0.0051(19) 0.0061(16)
C16 0.038(2) 0.0340(17) 0.042(2) -0.0011(17) -0.003(2) 0.0077(18)
C17 0.039(2) 0.0301(18) 0.048(3) 0.0003(17) 0.009(2) 0.0048(17)
C18 0.023(2) 0.0348(18) 0.058(3) -0.0027(19) 0.005(2) 0.0039(16)
C19 0.0194(19) 0.0370(18) 0.049(2) -0.0005(18) -0.0046(18) 0.0066(17)

loop_
_atom_type_symbol
_atom_type_description
_atom_type_scat_dispersion_real
_atom_type_scat_dispersion_imag
_atom_type_scat_source
O O 0.0492 0.0322 'International Tables Vol C Tables 4.2.6.8 and 6.1.1.4'
C C 0.0181 0.0091 'International Tables Vol C Tables 4.2.6.8 and 6.1.1.4'
H H 0.0000 0.0000 'International Tables Vol C Tables 4.2.6.8 and 6.1.1.4'

loop_
_geom_angle_atom_site_label_1
_geom_angle_atom_site_label_2
_geom_angle_atom_site_label_3
_geom_angle
C1 O2 H2H 106(3)
C5 O4 C6 117.7(3)
C7 O5 H5H 107(3)
O1 C1 O2 120.0(4)
O1 C1 C2 122.0(4)
O2 C1 C2 118.0(4)
C1 C2 C5 118.4(3)
C1 C2 C3 116.6(3)
C5 C2 C3 118.3(3)
C1 C2 C4 114.6(4)
C5 C2 C4 117.3(3)
C3 C2 C4 57.2(3)
C4 C3 C2 61.9(3)
C4 C3 H3A 117.6
C2 C3 H3A 117.6
C4 C3 H3B 117.6
C2 C3 H3B 117.6
H3A C3 H3B 114.7
C3 C4 C2 60.9(3)
C3 C4 H4A 117.7
C2 C4 H4A 117.7
C3 C4 H4B 117.7
C2 C4 H4B 117.7
H4A C4 H4B 114.8
O3 C5 O4 123.9(4)
O3 C5 C2 123.6(3)
O4 C5 C2 112.5(3)
O4 C6 C8 107.2(3)
O4 C6 C7 108.1(3)
C8 C6 C7 114.2(3)
O4 C6 H6 109.1
C8 C6 H6 109.1
C7 C6 H6 109.1
O5 C7 C14 111.6(3)
O5 C7 C6 109.5(3)
C14 C7 C6 111.6(3)
O5 C7 H7 108.0
C14 C7 H7 108.0
C6 C7 H7 108.0
C13 C8 C9 118.9(4)
C13 C8 C6 119.8(4)
C9 C8 C6 121.3(4)
C10 C9 C8 120.0(4)
C10 C9 H9 120.0
C8 C9 H9 120.0
C11 C10 C9 120.7(4)
C11 C10 H10 119.6
C9 C10 H10 119.6
C10 C11 C12 119.5(4)
C10 C11 H11 120.2
C12 C11 H11 120.2
C11 C12 C13 119.8(4)
C11 C12 H12 120.1
C13 C12 H12 120.1
C8 C13 C12 121.1(4)
C8 C13 H13 119.5
C12 C13 H13 119.5
C15 C14 C19 119.4(4)
C15 C14 C7 120.9(4)
C19 C14 C7 119.7(4)
C14 C15 C16 120.4(4)
C14 C15 H15 119.8
C16 C15 H15 119.8
C15 C16 C17 120.7(4)
C15 C16 H16 119.6
C17 C16 H16 119.6
C18 C17 C16 119.2(4)
C18 C17 H17 120.4
C16 C17 H17 120.4
C17 C18 C19 120.7(4)
C17 C18 H18 119.7
C19 C18 H18 119.7
C18 C19 C14 119.6(4)
C18 C19 H19 120.2
C14 C19 H19 120.2

loop_
_geom_bond_atom_site_label_1
_geom_bond_atom_site_label_2
_geom_bond_distance
O1 C1 1.216(5)
O2 C1 1.333(5)
O2 H2H 0.879(10)
O3 C5 1.219(5)
O4 C5 1.322(5)
O4 C6 1.458(4)
O5 C7 1.417(5)
O5 H5H 0.887(10)
C1 C2 1.485(6)
C2 C5 1.494(5)
C2 C3 1.526(5)
C2 C4 1.541(5)
C3 C4 1.468(5)
C3 H3A 0.9900
C3 H3B 0.9900
C4 H4A 0.9900
C4 H4B 0.9900
C6 C8 1.504(6)
C6 C7 1.547(5)
C6 H6 1.0000
C7 C14 1.512(5)
C7 H7 1.0000
C8 C13 1.381(5)
C8 C9 1.397(5)
C9 C10 1.383(6)
C9 H9 0.9500
C10 C11 1.382(6)
C10 H10 0.9500
C11 C12 1.384(6)
C11 H11 0.9500
C12 C13 1.387(6)
C12 H12 0.9500
C13 H13 0.9500
C14 C15 1.378(6)
C14 C19 1.399(5)
C15 C16 1.381(6)
C15 H15 0.9500
C16 C17 1.385(6)
C16 H16 0.9500
C17 C18 1.378(6)
C17 H17 0.9500
C18 C19 1.391(6)
C18 H18 0.9500
C19 H19 0.9500

loop_
_geom_torsion_atom_site_label_1
_geom_torsion_atom_site_label_2
_geom_torsion_atom_site_label_3
_geom_torsion_atom_site_label_4
_geom_torsion
O1 C1 C2 C5 178.5(3)
O2 C1 C2 C5 -3.1(5)
O1 C1 C2 C3 27.7(6)
O2 C1 C2 C3 -153.9(4)
O1 C1 C2 C4 -36.4(5)
O2 C1 C2 C4 142.0(4)
C1 C2 C3 C4 -103.3(4)
C5 C2 C3 C4 105.8(4)
C1 C2 C4 C3 106.9(4)
C5 C2 C4 C3 -107.6(4)
C6 O4 C5 O3 3.6(5)
C6 O4 C5 C2 -177.3(3)
C1 C2 C5 O3 -0.5(5)
C3 C2 C5 O3 149.8(4)
C4 C2 C5 O3 -144.6(4)
C1 C2 C5 O4 -179.6(3)
C3 C2 C5 O4 -29.3(4)
C4 C2 C5 O4 36.3(5)
C5 O4 C6 C8 -157.4(3)
C5 O4 C6 C7 79.1(4)
O4 C6 C7 O5 53.6(4)
C8 C6 C7 O5 -65.5(4)
O4 C6 C7 C14 177.8(3)
C8 C6 C7 C14 58.6(4)
O4 C6 C8 C13 139.2(3)
C7 C6 C8 C13 -101.1(4)
O4 C6 C8 C9 -39.4(4)
C7 C6 C8 C9 80.2(4)
C13 C8 C9 C10 -0.3(5)
C6 C8 C9 C10 178.4(3)
C8 C9 C10 C11 -0.2(5)
C9 C10 C11 C12 1.2(6)
C10 C11 C12 C13 -1.7(6)
C9 C8 C13 C12 -0.3(5)
C6 C8 C13 C12 -179.0(3)
C11 C12 C13 C8 1.3(6)
O5 C7 C14 C15 23.5(5)
C6 C7 C14 C15 -99.4(4)
O5 C7 C14 C19 -157.3(4)
C6 C7 C14 C19 79.8(5)
C19 C14 C15 C16 2.2(6)
C7 C14 C15 C16 -178.6(4)
C14 C15 C16 C17 -0.8(6)
C15 C16 C17 C18 -0.5(6)
C16 C17 C18 C19 0.3(6)
C17 C18 C19 C14 1.1(6)
C15 C14 C19 C18 -2.3(6)
C7 C14 C19 C18 178.5(4)
